data_7060423
loop_
_publ_author_name
Richa,
'Rathnam, Muni'
'Kumar, Akhilesh'
'Verma, Indresh'
'K\/lak, Julia'
'Cano, Joan'
'Mota, Antonio J.'
'Rajput, Amit'
'Arora, Himanshu'

_publ_section_title
;
 Discrete unusual mixed-bridged trinuclear CoIII2CoII and pentanuclear
 NiII coordination complexes supported by a phenolate-based ligand:
 theoretical and experimental magneto-structural study
;
_journal_issue 13
_journal_name_full 'New Journal of Chemistry'
_journal_page_first 6053
_journal_page_last 6066
_journal_paper_doi 10.1039/D1NJ00228G
_journal_volume 45
_journal_year 2021
_chemical_formula_moiety 'C64 H72 N14 Ni5 O12, 2(C2 H3 N)'
_chemical_formula_sum 'C68 H78 N16 Ni5 O12'
_chemical_formula_weight 1605.01
_space_group_crystal_system monoclinic
_space_group_IT_number 15
_space_group_name_Hall '-I 2ya'
_space_group_name_H-M_alt 'I 1 2/a 1'
_atom_sites_solution_hydrogens geom
_audit_creation_date 2021-02-12
_audit_creation_method
;
Olex2 1.3
(compiled 2020.07.31 svn.rc2a77460 for OlexSys, GUI svn.r6145)
;
_audit_update_record
;
2021-02-14 deposited with the CCDC.	2021-02-16 downloaded from the CCDC.
;
_cell_angle_alpha 90
_cell_angle_beta 105.300(4)
_cell_angle_gamma 90
_cell_formula_units_Z 4
_cell_length_a 21.3768(7)
_cell_length_b 11.2447(3)
_cell_length_c 30.5394(14)
_cell_measurement_reflns_used 11002
_cell_measurement_temperature 100
_cell_measurement_theta_max 27.4100
_cell_measurement_theta_min 2.0720
_cell_volume 7080.7(5)
_computing_cell_refinement 'CrysAlisPro 1.171.38.43f (Rigaku OD, 2015)'
_computing_data_collection 'CrysAlisPro 1.171.38.43f (Rigaku OD, 2015)'
_computing_data_reduction 'CrysAlisPro 1.171.38.43f (Rigaku OD, 2015)'
_computing_molecular_graphics 'Olex2 1.3 (Dolomanov et al., 2009)'
_computing_publication_material 'Olex2 1.3 (Dolomanov et al., 2009)'
_computing_structure_refinement 'SHELXL 2016/6 (Sheldrick, 2015)'
_computing_structure_solution 'ShelXT (Sheldrick, 2015)'
_diffrn_ambient_temperature 100.0
_diffrn_detector_area_resol_mean 7.9580
_diffrn_detector_type Eos
_diffrn_measured_fraction_theta_full 0.995
_diffrn_measured_fraction_theta_max 0.900
_diffrn_measurement_details
;
List of Runs (angles in degrees, time in seconds):

  # Type    Start    End  Width  t~exp~   \w     \q     \k     \f   Frames
#--------------------------------------------------------------------------
  1  \w    -11.00 103.00   1.00   80.00    --   26.72  57.00 -30.00  114
  2  \w    -49.00  65.00   1.00   80.00    --   26.72 -57.00  90.00  114
  3  \w   -119.00 -86.00   1.00   80.00    --  -23.50 178.00-150.00   33
  4  \w    -57.00 114.00   1.00   80.00    --   26.72  19.00-150.00  171
;
_diffrn_measurement_device 'four-circle diffractometer'
_diffrn_measurement_device_type 'SuperNova, Dual, Cu at zero, Eos'
_diffrn_measurement_method '\w scans'
_diffrn_radiation_type MoK\a
_diffrn_radiation_wavelength 0.71073
_diffrn_reflns_av_R_equivalents 0.0343
_diffrn_reflns_av_unetI/netI 0.0409
_diffrn_reflns_Laue_measured_fraction_full 0.995
_diffrn_reflns_Laue_measured_fraction_max 0.900
_diffrn_reflns_limit_h_max 27
_diffrn_reflns_limit_h_min -25
_diffrn_reflns_limit_k_max 14
_diffrn_reflns_limit_k_min -13
_diffrn_reflns_limit_l_max 38
_diffrn_reflns_limit_l_min -39
_diffrn_reflns_number 21158
_diffrn_reflns_point_group_measured_fraction_full 0.995
_diffrn_reflns_point_group_measured_fraction_max 0.900
_diffrn_reflns_theta_full 25.242
_diffrn_reflns_theta_max 27.648
_diffrn_reflns_theta_min 1.939
_exptl_absorpt_coefficient_mu 1.377
_exptl_absorpt_correction_T_max 1.00000
_exptl_absorpt_correction_T_min 0.74233
_exptl_absorpt_correction_type multi-scan
_exptl_absorpt_process_details
;
CrysAlisPro 1.171.38.43f (Rigaku Oxford Diffraction, 2015)
Empirical absorption correction using spherical harmonics,
 implemented in SCALE3 ABSPACK scaling algorithm.
;
_exptl_crystal_colour 'dull greenish green'
_exptl_crystal_colour_lustre dull
_exptl_crystal_colour_modifier greenish
_exptl_crystal_colour_primary green
_exptl_crystal_density_diffrn 1.506
_exptl_crystal_description block
_exptl_crystal_F_000 3336
_exptl_crystal_size_max 0.04
_exptl_crystal_size_mid 0.02
_exptl_crystal_size_min 0.01
_refine_diff_density_max 0.594
_refine_diff_density_min -0.511
_refine_diff_density_rms 0.082
_refine_ls_extinction_method none
_refine_ls_goodness_of_fit_ref 1.075
_refine_ls_hydrogen_treatment constr
_refine_ls_matrix_type full
_refine_ls_number_parameters 459
_refine_ls_number_reflns 7442
_refine_ls_number_restraints 0
_refine_ls_restrained_S_all 1.075
_refine_ls_R_factor_all 0.0439
_refine_ls_R_factor_gt 0.0347
_refine_ls_shift/su_max 0.002
_refine_ls_shift/su_mean 0.000
_refine_ls_structure_factor_coef Fsqd
_refine_ls_weighting_details 'w=1/[\s^2^(Fo^2^)+(0.0373P)^2^+8.8047P] where P=(Fo^2^+2Fc^2^)/3'
_refine_ls_weighting_scheme calc
_refine_ls_wR_factor_gt 0.0828
_refine_ls_wR_factor_ref 0.0884
_reflns_Friedel_coverage 0.000
_reflns_number_gt 6339
_reflns_number_total 7442
_reflns_threshold_expression 'I > 2\s(I)'
_cod_data_source_file d1nj00228g2.cif
_cod_data_source_block l11nhnin3
_cod_depositor_comments 'Adding full bibliography for 7060423--7060424.cif.'
_cod_database_code 7060423
_shelx_shelxl_version_number 2016/6
_shelx_space_group_comment
;
The symmetry employed for this shelxl refinement is uniquely defined
by the following loop, which should always be used as a source of
symmetry information in preference to the above space-group names.
They are only intended as comments.
;
_shelx_estimated_absorpt_t_max 0.986
_shelx_estimated_absorpt_t_min 0.947
_olex2_refinement_description
;
1. Fixed Uiso
 At 1.2 times of:
  All C(H) groups, All C(H,H) groups, All N(H) groups
 At 1.5 times of:
  All C(H,H,H) groups
2.a Ternary CH refined with riding coordinates:
 N2(H2), N7(H7)
2.b Secondary CH2 refined with riding coordinates:
 C8(H8A,H8B), C7(H7A,H7B), C21(H21A,H21B), C9(H9A,H9B), C23(H23A,H23B),
 C22(H22A,H22B)
2.c Aromatic/amide H refined with riding coordinates:
 C16(H16), C28(H28), C11(H11), C2(H2A), C5(H5), C12(H12), C17(H17), C13(H13),
 C14(H14), C25(H25), C19(H19), C27(H27), C3(H3), C4(H4), C26(H26), C18(H18)
2.d Idealised Me refined as rotating group:
 C30(H30A,H30B,H30C), C32(H32A,H32B,H32C), C34(H34A,H34B,H34C)
;
_olex2_submission_special_instructions 'No special instructions were received'
_oxdiff_exptl_absorpt_empirical_details
;
Empirical correction (ABSPACK) includes:
- Absorption correction using spherical harmonics
- Frame scaling
;

loop_
_space_group_symop_operation_xyz
'x, y, z'
'-x+1/2, y, -z'
'x+1/2, y+1/2, z+1/2'
'-x+1, y+1/2, -z+1/2'
'-x, -y, -z'
'x-1/2, -y, z'
'-x+1/2, -y+1/2, -z+1/2'
'x, -y+1/2, z+1/2'

loop_
_atom_site_label
_atom_site_type_symbol
_atom_site_fract_x
_atom_site_fract_y
_atom_site_fract_z
_atom_site_U_iso_or_equiv
_atom_site_adp_type
_atom_site_occupancy
_atom_site_site_symmetry_order
_atom_site_calc_flag
_atom_site_refinement_flags_posn
_atom_site_refinement_flags_adp
_atom_site_refinement_flags_occupancy
_atom_site_disorder_assembly
_atom_site_disorder_group
Ni2 Ni 0.71498(2) 0.72024(3) 0.59122(2) 0.01253(8) Uani 1 1 d . . . . .
Ni1 Ni 0.750000 0.72995(4) 0.500000 0.01349(10) Uani 1 2 d S T P . .
Ni3 Ni 0.82116(2) 0.59582(3) 0.67297(2) 0.01430(8) Uani 1 1 d . . . . .
O4 O 0.72608(7) 0.59643(13) 0.64260(5) 0.0142(3) Uani 1 1 d . . . . .
O3 O 0.81757(7) 0.69088(14) 0.61298(5) 0.0145(3) Uani 1 1 d . . . . .
O1 O 0.72154(8) 0.83789(14) 0.54285(5) 0.0160(3) Uani 1 1 d . . . . .
O2 O 0.84064(8) 0.72419(14) 0.54665(5) 0.0164(3) Uani 1 1 d . . . . .
O5 O 0.82876(8) 0.76377(15) 0.70894(6) 0.0191(4) Uani 1 1 d . . . . .
O6 O 0.91401(8) 0.65582(16) 0.70888(6) 0.0212(4) Uani 1 1 d . . . . .
N3 N 0.78190(9) 0.60062(17) 0.46125(6) 0.0144(4) Uani 1 1 d . . . . .
N6 N 0.84013(9) 0.43095(18) 0.64989(7) 0.0168(4) Uani 1 1 d . . . . .
N2 N 0.72296(9) 0.85825(17) 0.63786(6) 0.0147(4) Uani 1 1 d . . . . .
H2 H 0.753330 0.829574 0.666712 0.018 Uiso 1 1 calc R U . . .
N4 N 0.81855(10) 0.52717(18) 0.48217(7) 0.0174(4) Uani 1 1 d . . . . .
N1 N 0.61399(9) 0.72643(17) 0.57731(7) 0.0155(4) Uani 1 1 d . . . . .
N7 N 0.80702(9) 0.52204(18) 0.73248(6) 0.0161(4) Uani 1 1 d . . . . .
H7 H 0.833749 0.572554 0.757436 0.019 Uiso 1 1 calc R U . . .
N5 N 0.85357(11) 0.4567(2) 0.50258(7) 0.0288(5) Uani 1 1 d . . . . .
C15 C 0.68722(11) 0.5106(2) 0.65128(8) 0.0145(5) Uani 1 1 d . . . . .
C1 C 0.69916(11) 0.9485(2) 0.54078(8) 0.0163(5) Uani 1 1 d . . . . .
C6 C 0.71292(11) 1.0182(2) 0.58054(8) 0.0174(5) Uani 1 1 d . . . . .
C16 C 0.64192(11) 0.4523(2) 0.61654(8) 0.0169(5) Uani 1 1 d . . . . .
H16 H 0.639077 0.471866 0.585818 0.020 Uiso 1 1 calc R U . . .
C10 C 0.58408(11) 0.7340(2) 0.61122(8) 0.0160(5) Uani 1 1 d . . . . .
C8 C 0.66248(12) 0.8924(2) 0.64938(8) 0.0176(5) Uani 1 1 d . . . . .
H8A H 0.636056 0.942791 0.624793 0.021 Uiso 1 1 calc R U . . .
H8B H 0.673406 0.940084 0.677627 0.021 Uiso 1 1 calc R U . . .
C24 C 0.87108(11) 0.3454(2) 0.67836(8) 0.0192(5) Uani 1 1 d . . . . .
C28 C 0.81765(11) 0.4055(2) 0.60541(8) 0.0180(5) Uani 1 1 d . . . . .
H28 H 0.795570 0.465814 0.585466 0.022 Uiso 1 1 calc R U . . .
C20 C 0.69138(11) 0.4790(2) 0.69674(8) 0.0167(5) Uani 1 1 d . . . . .
C11 C 0.51949(12) 0.7023(2) 0.60421(9) 0.0225(6) Uani 1 1 d . . . . .
H11 H 0.499478 0.707235 0.628470 0.027 Uiso 1 1 calc R U . . .
C2 C 0.66251(12) 0.9987(2) 0.50021(8) 0.0200(5) Uani 1 1 d . . . . .
H2A H 0.653527 0.953705 0.472921 0.024 Uiso 1 1 calc R U . . .
C7 C 0.75406(12) 0.9640(2) 0.62368(8) 0.0173(5) Uani 1 1 d . . . . .
H7A H 0.796547 0.940803 0.619088 0.021 Uiso 1 1 calc R U . . .
H7B H 0.761977 1.024251 0.648177 0.021 Uiso 1 1 calc R U . . .
C5 C 0.68868(12) 1.1327(2) 0.57908(9) 0.0208(5) Uani 1 1 d . . . . .
H5 H 0.697363 1.178637 0.606132 0.025 Uiso 1 1 calc R U . . .
C21 C 0.73877(11) 0.5413(2) 0.73464(8) 0.0178(5) Uani 1 1 d . . . . .
H21A H 0.729210 0.627595 0.732961 0.021 Uiso 1 1 calc R U . . .
H21B H 0.733807 0.511538 0.764044 0.021 Uiso 1 1 calc R U . . .
C12 C 0.48442(12) 0.6638(2) 0.56220(9) 0.0262(6) Uani 1 1 d . . . . .
H12 H 0.440652 0.638916 0.557423 0.031 Uiso 1 1 calc R U . . .
C17 C 0.60111(12) 0.3665(2) 0.62617(9) 0.0210(5) Uani 1 1 d . . . . .
H17 H 0.570525 0.328011 0.602060 0.025 Uiso 1 1 calc R U . . .
C29 C 0.85657(11) 0.6936(2) 0.58740(8) 0.0151(5) Uani 1 1 d . . . . .
C13 C 0.51406(12) 0.6618(2) 0.52687(9) 0.0232(6) Uani 1 1 d . . . . .
H13 H 0.490477 0.638797 0.497167 0.028 Uiso 1 1 calc R U . . .
C14 C 0.57842(12) 0.6938(2) 0.53581(8) 0.0187(5) Uani 1 1 d . . . . .
H14 H 0.598590 0.692866 0.511563 0.022 Uiso 1 1 calc R U . . .
C25 C 0.88087(13) 0.2333(2) 0.66228(9) 0.0232(6) Uani 1 1 d . . . . .
H25 H 0.903111 0.174041 0.682681 0.028 Uiso 1 1 calc R U . . .
C19 C 0.64976(12) 0.3919(2) 0.70523(8) 0.0205(5) Uani 1 1 d . . . . .
H19 H 0.652611 0.370187 0.735760 0.025 Uiso 1 1 calc R U . . .
C27 C 0.82535(13) 0.2956(2) 0.58767(9) 0.0225(6) Uani 1 1 d . . . . .
H27 H 0.808399 0.280113 0.556179 0.027 Uiso 1 1 calc R U . . .
C3 C 0.63924(13) 1.1139(2) 0.49971(9) 0.0237(6) Uani 1 1 d . . . . .
H3 H 0.614118 1.146893 0.472000 0.028 Uiso 1 1 calc R U . . .
C9 C 0.62269(12) 0.7845(2) 0.65591(8) 0.0173(5) Uani 1 1 d . . . . .
H9A H 0.652155 0.722494 0.672909 0.021 Uiso 1 1 calc R U . . .
H9B H 0.592726 0.807857 0.674204 0.021 Uiso 1 1 calc R U . . .
C23 C 0.88976(12) 0.3727(2) 0.72829(8) 0.0212(5) Uani 1 1 d . . . . .
H23A H 0.919457 0.441896 0.734281 0.025 Uiso 1 1 calc R U . . .
H23B H 0.912941 0.303793 0.745276 0.025 Uiso 1 1 calc R U . . .
C4 C 0.65198(13) 1.1814(2) 0.53881(9) 0.0249(6) Uani 1 1 d . . . . .
H4 H 0.635778 1.260226 0.538113 0.030 Uiso 1 1 calc R U . . .
C22 C 0.82956(12) 0.4003(2) 0.74475(8) 0.0204(5) Uani 1 1 d . . . . .
H22A H 0.794601 0.343350 0.730908 0.024 Uiso 1 1 calc R U . . .
H22B H 0.840074 0.390717 0.778131 0.024 Uiso 1 1 calc R U . . .
C26 C 0.85817(13) 0.2083(2) 0.61651(9) 0.0257(6) Uani 1 1 d . . . . .
H26 H 0.865046 0.132213 0.605082 0.031 Uiso 1 1 calc R U . . .
C18 C 0.60451(12) 0.3362(2) 0.67066(9) 0.0246(6) Uani 1 1 d . . . . .
H18 H 0.576133 0.277993 0.677297 0.030 Uiso 1 1 calc R U . . .
C30 C 0.92635(12) 0.6591(3) 0.60770(9) 0.0244(6) Uani 1 1 d . . . . .
H30A H 0.949021 0.724065 0.626817 0.037 Uiso 1 1 calc R U . . .
H30B H 0.947230 0.643513 0.583302 0.037 Uiso 1 1 calc R U . . .
H30C H 0.928162 0.587258 0.626161 0.037 Uiso 1 1 calc R U . . .
C31 C 0.88984(12) 0.7506(2) 0.71958(8) 0.0203(5) Uani 1 1 d . . . . .
C32 C 0.93353(14) 0.8479(3) 0.74432(10) 0.0332(7) Uani 1 1 d . . . . .
H32A H 0.971097 0.812579 0.765993 0.050 Uiso 1 1 calc R U . . .
H32B H 0.909597 0.897842 0.760654 0.050 Uiso 1 1 calc R U . . .
H32C H 0.948345 0.896688 0.722408 0.050 Uiso 1 1 calc R U . . .
C33 C 0.50435(18) 1.0281(3) 0.60966(14) 0.0509(9) Uani 1 1 d . . . . .
C34 C 0.51070(17) 1.0371(4) 0.56365(13) 0.0535(9) Uani 1 1 d . . . . .
H34A H 0.474241 1.082860 0.545088 0.080 Uiso 1 1 calc R U . . .
H34B H 0.510662 0.957213 0.550818 0.080 Uiso 1 1 calc R U . . .
H34C H 0.551496 1.077285 0.563957 0.080 Uiso 1 1 calc R U . . .
N8 N 0.5004(2) 1.0199(3) 0.64600(14) 0.0862(13) Uani 1 1 d . . . . .

loop_
_atom_site_aniso_label
_atom_site_aniso_U_11
_atom_site_aniso_U_22
_atom_site_aniso_U_33
_atom_site_aniso_U_23
_atom_site_aniso_U_13
_atom_site_aniso_U_12
Ni2 0.01318(16) 0.01260(15) 0.01283(15) -0.00015(12) 0.00524(12) -0.00020(11)
Ni1 0.0143(2) 0.0141(2) 0.0135(2) 0.000 0.00622(17) 0.000
Ni3 0.01395(16) 0.01529(15) 0.01431(16) 0.00045(12) 0.00488(12) 0.00030(12)
O4 0.0142(8) 0.0139(8) 0.0152(8) 0.0006(7) 0.0051(6) -0.0017(7)
O3 0.0132(8) 0.0167(8) 0.0144(8) -0.0001(7) 0.0052(6) -0.0012(7)
O1 0.0213(9) 0.0130(8) 0.0159(8) 0.0010(7) 0.0085(7) 0.0027(7)
O2 0.0160(8) 0.0188(8) 0.0158(8) 0.0005(7) 0.0065(7) -0.0008(7)
O5 0.0177(9) 0.0206(9) 0.0186(9) -0.0015(7) 0.0040(7) -0.0006(7)
O6 0.0180(9) 0.0246(9) 0.0209(9) -0.0009(8) 0.0050(7) 0.0008(7)
N3 0.0146(10) 0.0158(10) 0.0128(9) 0.0010(8) 0.0037(8) 0.0033(8)
N6 0.0146(10) 0.0173(10) 0.0212(10) 0.0008(9) 0.0097(8) 0.0002(8)
N2 0.0154(10) 0.0156(10) 0.0136(9) -0.0003(8) 0.0045(8) 0.0003(8)
N4 0.0202(11) 0.0175(10) 0.0159(10) -0.0013(9) 0.0073(9) 0.0004(9)
N1 0.0167(10) 0.0133(9) 0.0168(10) 0.0000(8) 0.0049(8) 0.0011(8)
N7 0.0159(10) 0.0179(10) 0.0147(10) 0.0009(8) 0.0046(8) 0.0019(8)
N5 0.0360(14) 0.0255(12) 0.0241(12) 0.0060(10) 0.0064(10) 0.0135(11)
C15 0.0135(11) 0.0124(11) 0.0193(12) 0.0024(10) 0.0075(9) 0.0029(9)
C1 0.0136(11) 0.0174(11) 0.0212(12) 0.0024(10) 0.0103(10) -0.0012(10)
C6 0.0170(12) 0.0163(11) 0.0210(12) 0.0019(10) 0.0088(10) -0.0027(10)
C16 0.0172(12) 0.0170(11) 0.0169(12) 0.0004(10) 0.0050(10) 0.0010(10)
C10 0.0180(12) 0.0117(11) 0.0199(12) 0.0014(10) 0.0078(10) 0.0028(9)
C8 0.0196(12) 0.0180(12) 0.0163(12) -0.0032(10) 0.0064(10) 0.0015(10)
C24 0.0140(12) 0.0197(12) 0.0267(13) 0.0056(11) 0.0102(10) -0.0005(10)
C28 0.0158(12) 0.0192(12) 0.0206(12) 0.0004(10) 0.0074(10) -0.0022(10)
C20 0.0159(12) 0.0173(12) 0.0178(12) 0.0015(10) 0.0060(10) 0.0024(10)
C11 0.0196(13) 0.0214(13) 0.0304(14) -0.0009(11) 0.0136(11) 0.0006(11)
C2 0.0227(13) 0.0215(13) 0.0181(12) 0.0009(10) 0.0094(10) 0.0002(10)
C7 0.0186(12) 0.0154(11) 0.0191(12) -0.0040(10) 0.0068(10) -0.0033(10)
C5 0.0251(13) 0.0148(11) 0.0254(13) -0.0021(11) 0.0120(11) -0.0030(10)
C21 0.0171(12) 0.0222(12) 0.0155(11) 0.0014(10) 0.0071(10) 0.0007(10)
C12 0.0154(13) 0.0243(13) 0.0394(16) -0.0032(13) 0.0080(12) -0.0010(11)
C17 0.0179(13) 0.0191(12) 0.0237(13) -0.0012(11) 0.0016(10) -0.0017(10)
C29 0.0141(12) 0.0126(11) 0.0195(12) -0.0020(10) 0.0059(10) -0.0021(9)
C13 0.0172(12) 0.0233(13) 0.0262(14) -0.0059(12) 0.0006(11) 0.0013(11)
C14 0.0192(13) 0.0173(12) 0.0200(12) -0.0006(10) 0.0059(10) 0.0031(10)
C25 0.0241(14) 0.0195(13) 0.0300(14) 0.0063(11) 0.0140(12) 0.0028(11)
C19 0.0221(13) 0.0206(12) 0.0203(12) 0.0071(11) 0.0082(10) 0.0006(10)
C27 0.0249(14) 0.0218(13) 0.0246(13) -0.0020(11) 0.0135(11) -0.0055(11)
C3 0.0256(14) 0.0232(13) 0.0244(13) 0.0089(11) 0.0105(11) 0.0056(11)
C9 0.0194(12) 0.0198(12) 0.0151(12) 0.0003(10) 0.0086(10) 0.0029(10)
C23 0.0200(13) 0.0210(12) 0.0232(13) 0.0054(11) 0.0067(11) 0.0044(10)
C4 0.0290(15) 0.0144(12) 0.0350(15) 0.0062(12) 0.0153(12) 0.0047(11)
C22 0.0228(13) 0.0220(13) 0.0174(12) 0.0052(10) 0.0072(10) 0.0012(11)
C26 0.0319(15) 0.0161(12) 0.0363(16) -0.0014(12) 0.0219(13) -0.0024(11)
C18 0.0208(13) 0.0231(13) 0.0306(15) 0.0064(12) 0.0081(11) -0.0053(11)
C30 0.0180(13) 0.0355(15) 0.0205(13) 0.0042(12) 0.0066(10) 0.0021(12)
C31 0.0216(13) 0.0235(13) 0.0156(12) 0.0026(11) 0.0048(10) -0.0023(11)
C32 0.0275(15) 0.0328(16) 0.0400(17) -0.0099(14) 0.0105(13) -0.0073(13)
C33 0.052(2) 0.0359(19) 0.069(3) 0.0071(19) 0.023(2) 0.0082(16)
C34 0.039(2) 0.056(2) 0.062(2) 0.012(2) 0.0064(17) -0.0067(17)
N8 0.130(4) 0.060(2) 0.090(3) 0.012(2) 0.066(3) 0.034(2)

loop_
_atom_type_symbol
_atom_type_description
_atom_type_scat_dispersion_real
_atom_type_scat_dispersion_imag
_atom_type_scat_source
C C 0.0033 0.0016 'International Tables Vol C Tables 4.2.6.8 and 6.1.1.4'
H H 0.0000 0.0000 'International Tables Vol C Tables 4.2.6.8 and 6.1.1.4'
N N 0.0061 0.0033 'International Tables Vol C Tables 4.2.6.8 and 6.1.1.4'
Ni Ni 0.3393 1.1124 'International Tables Vol C Tables 4.2.6.8 and 6.1.1.4'
O O 0.0106 0.0060 'International Tables Vol C Tables 4.2.6.8 and 6.1.1.4'

loop_
_geom_angle_atom_site_label_1
_geom_angle_atom_site_label_2
_geom_angle_atom_site_label_3
_geom_angle
_geom_angle_site_symmetry_1
_geom_angle_site_symmetry_3
_geom_angle_publ_flag
O4 Ni2 O3 75.96(6) . . ?
O4 Ni2 N3 97.31(7) . 2_656 ?
O4 Ni2 N2 90.60(7) . . ?
O4 Ni2 N1 94.73(7) . . ?
O1 Ni2 O4 169.66(6) . . ?
O1 Ni2 O3 93.72(6) . . ?
O1 Ni2 N3 80.75(7) . 2_656 ?
O1 Ni2 N2 90.18(7) . . ?
O1 Ni2 N1 95.58(7) . . ?
N3 Ni2 O3 84.39(7) 2_656 . ?
N2 Ni2 O3 90.59(7) . . ?
N2 Ni2 N3 169.30(7) . 2_656 ?
N2 Ni2 N1 90.46(7) . . ?
N1 Ni2 O3 170.64(7) . . ?
N1 Ni2 N3 96.04(7) . 2_656 ?
O1 Ni1 O1 105.00(9) 2_656 . ?
O1 Ni1 O2 94.47(6) . 2_656 ?
O1 Ni1 O2 87.70(6) . . ?
O1 Ni1 O2 94.47(6) 2_656 . ?
O1 Ni1 O2 87.71(6) 2_656 2_656 ?
O1 Ni1 N3 81.44(7) 2_656 . ?
O1 Ni1 N3 172.97(7) 2_656 2_656 ?
O1 Ni1 N3 172.97(7) . . ?
O1 Ni1 N3 81.43(7) . 2_656 ?
O2 Ni1 O2 176.43(9) 2_656 . ?
O2 Ni1 N3 88.56(7) . 2_656 ?
O2 Ni1 N3 88.97(7) . . ?
O2 Ni1 N3 88.56(7) 2_656 . ?
O2 Ni1 N3 88.97(7) 2_656 2_656 ?
N3 Ni1 N3 92.29(10) . 2_656 ?
O4 Ni3 O3 78.19(6) . . ?
O4 Ni3 O5 99.39(6) . . ?
O4 Ni3 O6 160.42(7) . . ?
O4 Ni3 N6 96.43(7) . . ?
O4 Ni3 N7 92.42(7) . . ?
O3 Ni3 O5 88.82(6) . . ?
O3 Ni3 O6 95.93(6) . . ?
O6 Ni3 O5 61.56(6) . . ?
N6 Ni3 O3 97.15(7) . . ?
N6 Ni3 O5 163.94(7) . . ?
N6 Ni3 O6 102.85(7) . . ?
N6 Ni3 N7 91.54(8) . . ?
N7 Ni3 O3 167.83(7) . . ?
N7 Ni3 O5 85.06(7) . . ?
N7 Ni3 O6 90.40(7) . . ?
Ni3 O4 Ni2 104.71(7) . . ?
C15 O4 Ni2 132.91(14) . . ?
C15 O4 Ni3 120.76(14) . . ?
Ni3 O3 Ni2 98.47(6) . . ?
C29 O3 Ni2 125.68(15) . . ?
C29 O3 Ni3 131.37(15) . . ?
Ni1 O1 Ni2 100.00(7) . . ?
C1 O1 Ni2 123.76(13) . . ?
C1 O1 Ni1 135.02(14) . . ?
C29 O2 Ni1 130.58(15) . . ?
C31 O5 Ni3 87.87(14) . . ?
C31 O6 Ni3 90.65(15) . . ?
Ni1 N3 Ni2 93.82(8) . 2_656 ?
N4 N3 Ni2 134.19(16) . 2_656 ?
N4 N3 Ni1 116.13(15) . . ?
C24 N6 Ni3 121.93(16) . . ?
C28 N6 Ni3 119.09(16) . . ?
C28 N6 C24 118.9(2) . . ?
Ni2 N2 H2 106.2 . . ?
C8 N2 Ni2 115.95(14) . . ?
C8 N2 H2 106.2 . . ?
C8 N2 C7 110.43(18) . . ?
C7 N2 Ni2 111.12(13) . . ?
C7 N2 H2 106.2 . . ?
N5 N4 N3 179.4(2) . . ?
C10 N1 Ni2 121.15(16) . . ?
C14 N1 Ni2 118.65(15) . . ?
C14 N1 C10 118.3(2) . . ?
Ni3 N7 H7 104.6 . . ?
C21 N7 Ni3 110.34(14) . . ?
C21 N7 H7 104.6 . . ?
C22 N7 Ni3 118.63(14) . . ?
C22 N7 H7 104.6 . . ?
C22 N7 C21 112.52(18) . . ?
O4 C15 C16 121.9(2) . . ?
O4 C15 C20 119.5(2) . . ?
C16 C15 C20 118.7(2) . . ?
O1 C1 C6 119.3(2) . . ?
O1 C1 C2 122.0(2) . . ?
C2 C1 C6 118.7(2) . . ?
C1 C6 C7 118.0(2) . . ?
C5 C6 C1 119.9(2) . . ?
C5 C6 C7 122.1(2) . . ?
C15 C16 H16 119.5 . . ?
C17 C16 C15 121.0(2) . . ?
C17 C16 H16 119.5 . . ?
N1 C10 C11 121.1(2) . . ?
N1 C10 C9 117.3(2) . . ?
C11 C10 C9 121.4(2) . . ?
N2 C8 H8A 109.2 . . ?
N2 C8 H8B 109.2 . . ?
N2 C8 C9 112.21(19) . . ?
H8A C8 H8B 107.9 . . ?
C9 C8 H8A 109.2 . . ?
C9 C8 H8B 109.2 . . ?
N6 C24 C25 120.9(2) . . ?
N6 C24 C23 117.6(2) . . ?
C25 C24 C23 121.3(2) . . ?
N6 C28 H28 118.7 . . ?
N6 C28 C27 122.7(2) . . ?
C27 C28 H28 118.7 . . ?
C15 C20 C21 119.8(2) . . ?
C19 C20 C15 118.8(2) . . ?
C19 C20 C21 121.4(2) . . ?
C10 C11 H11 120.0 . . ?
C12 C11 C10 120.1(2) . . ?
C12 C11 H11 120.0 . . ?
C1 C2 H2A 119.9 . . ?
C3 C2 C1 120.1(2) . . ?
C3 C2 H2A 119.9 . . ?
N2 C7 C6 112.13(19) . . ?
N2 C7 H7A 109.2 . . ?
N2 C7 H7B 109.2 . . ?
C6 C7 H7A 109.2 . . ?
C6 C7 H7B 109.2 . . ?
H7A C7 H7B 107.9 . . ?
C6 C5 H5 119.5 . . ?
C6 C5 C4 121.0(2) . . ?
C4 C5 H5 119.5 . . ?
N7 C21 C20 111.58(18) . . ?
N7 C21 H21A 109.3 . . ?
N7 C21 H21B 109.3 . . ?
C20 C21 H21A 109.3 . . ?
C20 C21 H21B 109.3 . . ?
H21A C21 H21B 108.0 . . ?
C11 C12 H12 120.6 . . ?
C11 C12 C13 118.8(2) . . ?
C13 C12 H12 120.6 . . ?
C16 C17 H17 119.8 . . ?
C16 C17 C18 120.5(2) . . ?
C18 C17 H17 119.8 . . ?
O3 C29 C30 118.3(2) . . ?
O2 C29 O3 124.2(2) . . ?
O2 C29 C30 117.4(2) . . ?
C12 C13 H13 120.7 . . ?
C14 C13 C12 118.6(2) . . ?
C14 C13 H13 120.7 . . ?
N1 C14 C13 123.0(2) . . ?
N1 C14 H14 118.5 . . ?
C13 C14 H14 118.5 . . ?
C24 C25 H25 120.1 . . ?
C26 C25 C24 119.8(2) . . ?
C26 C25 H25 120.1 . . ?
C20 C19 H19 119.0 . . ?
C18 C19 C20 122.0(2) . . ?
C18 C19 H19 119.0 . . ?
C28 C27 H27 120.6 . . ?
C28 C27 C26 118.7(2) . . ?
C26 C27 H27 120.6 . . ?
C2 C3 H3 119.5 . . ?
C4 C3 C2 121.1(2) . . ?
C4 C3 H3 119.5 . . ?
C10 C9 C8 111.87(19) . . ?
C10 C9 H9A 109.2 . . ?
C10 C9 H9B 109.2 . . ?
C8 C9 H9A 109.2 . . ?
C8 C9 H9B 109.2 . . ?
H9A C9 H9B 107.9 . . ?
C24 C23 H23A 109.5 . . ?
C24 C23 H23B 109.5 . . ?
C24 C23 C22 110.7(2) . . ?
H23A C23 H23B 108.1 . . ?
C22 C23 H23A 109.5 . . ?
C22 C23 H23B 109.5 . . ?
C5 C4 H4 120.4 . . ?
C3 C4 C5 119.2(2) . . ?
C3 C4 H4 120.4 . . ?
N7 C22 C23 110.64(19) . . ?
N7 C22 H22A 109.5 . . ?
N7 C22 H22B 109.5 . . ?
C23 C22 H22A 109.5 . . ?
C23 C22 H22B 109.5 . . ?
H22A C22 H22B 108.1 . . ?
C25 C26 H26 120.5 . . ?
C27 C26 C25 119.0(2) . . ?
C27 C26 H26 120.5 . . ?
C17 C18 H18 120.5 . . ?
C19 C18 C17 119.0(2) . . ?
C19 C18 H18 120.5 . . ?
C29 C30 H30A 109.5 . . ?
C29 C30 H30B 109.5 . . ?
C29 C30 H30C 109.5 . . ?
H30A C30 H30B 109.5 . . ?
H30A C30 H30C 109.5 . . ?
H30B C30 H30C 109.5 . . ?
O5 C31 Ni3 61.29(13) . . ?
O5 C31 C32 120.3(2) . . ?
O6 C31 Ni3 58.57(13) . . ?
O6 C31 O5 119.7(2) . . ?
O6 C31 C32 120.0(2) . . ?
C32 C31 Ni3 174.96(18) . . ?
C31 C32 H32A 109.5 . . ?
C31 C32 H32B 109.5 . . ?
C31 C32 H32C 109.5 . . ?
H32A C32 H32B 109.5 . . ?
H32A C32 H32C 109.5 . . ?
H32B C32 H32C 109.5 . . ?
N8 C33 C34 178.8(4) . . ?
C33 C34 H34A 109.5 . . ?
C33 C34 H34B 109.5 . . ?
C33 C34 H34C 109.5 . . ?
H34A C34 H34B 109.5 . . ?
H34A C34 H34C 109.5 . . ?
H34B C34 H34C 109.5 . . ?

loop_
_geom_bond_atom_site_label_1
_geom_bond_atom_site_label_2
_geom_bond_distance
_geom_bond_site_symmetry_2
_geom_bond_publ_flag
Ni2 O4 2.0642(15) . ?
Ni2 O3 2.1427(16) . ?
Ni2 O1 2.0153(16) . ?
Ni2 N3 2.1067(19) 2_656 ?
Ni2 N2 2.0828(19) . ?
Ni2 N1 2.088(2) . ?
Ni1 O1 1.9939(15) . ?
Ni1 O1 1.9938(15) 2_656 ?
Ni1 O2 2.0811(16) 2_656 ?
Ni1 O2 2.0812(16) . ?
Ni1 N3 2.0990(19) . ?
Ni1 N3 2.0990(19) 2_656 ?
Ni3 O4 1.9990(16) . ?
Ni3 O3 2.1051(16) . ?
Ni3 O5 2.1693(17) . ?
Ni3 O6 2.1092(17) . ?
Ni3 N6 2.061(2) . ?
Ni3 N7 2.0911(19) . ?
O4 C15 1.345(3) . ?
O3 C29 1.284(3) . ?
O1 C1 1.329(3) . ?
O2 C29 1.249(3) . ?
O5 C31 1.268(3) . ?
O6 C31 1.265(3) . ?
N3 N4 1.200(3) . ?
N6 C24 1.347(3) . ?
N6 C28 1.347(3) . ?
N2 H2 1.0000 . ?
N2 C8 1.477(3) . ?
N2 C7 1.482(3) . ?
N4 N5 1.154(3) . ?
N1 C10 1.356(3) . ?
N1 C14 1.345(3) . ?
N7 H7 1.0000 . ?
N7 C21 1.494(3) . ?
N7 C22 1.467(3) . ?
C15 C16 1.397(3) . ?
C15 C20 1.413(3) . ?
C1 C6 1.409(3) . ?
C1 C2 1.398(3) . ?
C6 C7 1.506(3) . ?
C6 C5 1.384(3) . ?
C16 H16 0.9500 . ?
C16 C17 1.383(3) . ?
C10 C11 1.387(3) . ?
C10 C9 1.508(3) . ?
C8 H8A 0.9900 . ?
C8 H8B 0.9900 . ?
C8 C9 1.525(3) . ?
C24 C25 1.388(4) . ?
C24 C23 1.503(3) . ?
C28 H28 0.9500 . ?
C28 C27 1.376(3) . ?
C20 C21 1.496(3) . ?
C20 C19 1.393(3) . ?
C11 H11 0.9500 . ?
C11 C12 1.374(4) . ?
C2 H2A 0.9500 . ?
C2 C3 1.386(4) . ?
C7 H7A 0.9900 . ?
C7 H7B 0.9900 . ?
C5 H5 0.9500 . ?
C5 C4 1.385(4) . ?
C21 H21A 0.9900 . ?
C21 H21B 0.9900 . ?
C12 H12 0.9500 . ?
C12 C13 1.388(4) . ?
C17 H17 0.9500 . ?
C17 C18 1.384(3) . ?
C29 C30 1.507(3) . ?
C13 H13 0.9500 . ?
C13 C14 1.378(3) . ?
C14 H14 0.9500 . ?
C25 H25 0.9500 . ?
C25 C26 1.382(4) . ?
C19 H19 0.9500 . ?
C19 C18 1.380(4) . ?
C27 H27 0.9500 . ?
C27 C26 1.380(4) . ?
C3 H3 0.9500 . ?
C3 C4 1.380(4) . ?
C9 H9A 0.9900 . ?
C9 H9B 0.9900 . ?
C23 H23A 0.9900 . ?
C23 H23B 0.9900 . ?
C23 C22 1.532(3) . ?
C4 H4 0.9500 . ?
C22 H22A 0.9900 . ?
C22 H22B 0.9900 . ?
C26 H26 0.9500 . ?
C18 H18 0.9500 . ?
C30 H30A 0.9800 . ?
C30 H30B 0.9800 . ?
C30 H30C 0.9800 . ?
C31 C32 1.506(4) . ?
C32 H32A 0.9800 . ?
C32 H32B 0.9800 . ?
C32 H32C 0.9800 . ?
C33 C34 1.451(5) . ?
C33 N8 1.139(5) . ?
C34 H34A 0.9800 . ?
C34 H34B 0.9800 . ?
C34 H34C 0.9800 . ?

loop_
_geom_torsion_atom_site_label_1
_geom_torsion_atom_site_label_2
_geom_torsion_atom_site_label_3
_geom_torsion_atom_site_label_4
_geom_torsion
_geom_torsion_site_symmetry_1
_geom_torsion_site_symmetry_2
_geom_torsion_site_symmetry_3
_geom_torsion_site_symmetry_4
_geom_torsion_publ_flag
Ni2 O4 C15 C16 30.1(3) . . . . ?
Ni2 O4 C15 C20 -148.96(17) . . . . ?
Ni2 O3 C29 O2 6.6(3) . . . . ?
Ni2 O3 C29 C30 -174.16(16) . . . . ?
Ni2 O1 C1 C6 46.5(3) . . . . ?
Ni2 O1 C1 C2 -133.87(19) . . . . ?
Ni2 N2 C8 C9 42.2(2) . . . . ?
Ni2 N2 C7 C6 65.6(2) . . . . ?
Ni2 N1 C10 C11 -160.14(18) . . . . ?
Ni2 N1 C10 C9 23.2(3) . . . . ?
Ni2 N1 C14 C13 160.73(19) . . . . ?
Ni1 O1 C1 C6 -148.81(17) . . . . ?
Ni1 O1 C1 C2 30.8(3) . . . . ?
Ni1 O2 C29 O3 -21.2(3) . . . . ?
Ni1 O2 C29 C30 159.50(17) . . . . ?
Ni3 O4 C15 C16 -132.94(19) . . . . ?
Ni3 O4 C15 C20 48.0(3) . . . . ?
Ni3 O3 C29 O2 157.51(17) . . . . ?
Ni3 O3 C29 C30 -23.2(3) . . . . ?
Ni3 O5 C31 O6 -4.7(2) . . . . ?
Ni3 O5 C31 C32 174.5(2) . . . . ?
Ni3 O6 C31 O5 4.9(2) . . . . ?
Ni3 O6 C31 C32 -174.4(2) . . . . ?
Ni3 N6 C24 C25 177.21(17) . . . . ?
Ni3 N6 C24 C23 1.9(3) . . . . ?
Ni3 N6 C28 C27 -176.62(18) . . . . ?
Ni3 N7 C21 C20 63.4(2) . . . . ?
Ni3 N7 C22 C23 31.4(3) . . . . ?
O4 C15 C16 C17 -178.2(2) . . . . ?
O4 C15 C20 C21 0.1(3) . . . . ?
O4 C15 C20 C19 178.5(2) . . . . ?
O1 C1 C6 C7 1.4(3) . . . . ?
O1 C1 C6 C5 -178.6(2) . . . . ?
O1 C1 C2 C3 179.0(2) . . . . ?
N6 C24 C25 C26 -0.6(4) . . . . ?
N6 C24 C23 C22 60.5(3) . . . . ?
N6 C28 C27 C26 -0.9(4) . . . . ?
N2 C8 C9 C10 -80.0(2) . . . . ?
N1 C10 C11 C12 -0.8(4) . . . . ?
N1 C10 C9 C8 41.9(3) . . . . ?
C15 C16 C17 C18 -0.2(4) . . . . ?
C15 C20 C21 N7 -61.9(3) . . . . ?
C15 C20 C19 C18 -0.3(4) . . . . ?
C1 C6 C7 N2 -62.4(3) . . . . ?
C1 C6 C5 C4 -1.3(4) . . . . ?
C1 C2 C3 C4 0.5(4) . . . . ?
C6 C1 C2 C3 -1.4(3) . . . . ?
C6 C5 C4 C3 0.4(4) . . . . ?
C16 C15 C20 C21 -179.1(2) . . . . ?
C16 C15 C20 C19 -0.6(3) . . . . ?
C16 C17 C18 C19 -0.8(4) . . . . ?
C10 N1 C14 C13 -3.6(4) . . . . ?
C10 C11 C12 C13 -2.5(4) . . . . ?
C8 N2 C7 C6 -64.5(2) . . . . ?
C24 N6 C28 C27 -0.4(3) . . . . ?
C24 C25 C26 C27 -0.7(4) . . . . ?
C24 C23 C22 N7 -78.5(3) . . . . ?
C28 N6 C24 C25 1.2(3) . . . . ?
C28 N6 C24 C23 -174.1(2) . . . . ?
C28 C27 C26 C25 1.4(4) . . . . ?
C20 C15 C16 C17 0.9(3) . . . . ?
C20 C19 C18 C17 1.1(4) . . . . ?
C11 C10 C9 C8 -134.7(2) . . . . ?
C11 C12 C13 C14 2.7(4) . . . . ?
C2 C1 C6 C7 -178.3(2) . . . . ?
C2 C1 C6 C5 1.8(3) . . . . ?
C2 C3 C4 C5 0.1(4) . . . . ?
C7 N2 C8 C9 169.74(19) . . . . ?
C7 C6 C5 C4 178.8(2) . . . . ?
C5 C6 C7 N2 117.5(2) . . . . ?
C21 N7 C22 C23 162.37(19) . . . . ?
C21 C20 C19 C18 178.0(2) . . . . ?
C12 C13 C14 N1 0.3(4) . . . . ?
C14 N1 C10 C11 3.7(3) . . . . ?
C14 N1 C10 C9 -172.9(2) . . . . ?
C25 C24 C23 C22 -114.7(3) . . . . ?
C19 C20 C21 N7 119.8(2) . . . . ?
C9 C10 C11 C12 175.7(2) . . . . ?
C23 C24 C25 C26 174.5(2) . . . . ?
C22 N7 C21 C20 -71.6(2) . . . . ?
